data_2208925
loop_
_publ_author_name
'Qin He'
'Jun-Feng Zi'
'Fu-Juan Zhang'

_publ_section_title
;
 Poly[di-\m~4~-1,4-benzenedicarboxylato-\m~6~-succinato-dierbium(III)]
;
_journal_coeditor_code JH2011
_journal_issue 5
_journal_name_full 'Acta Crystallographica Section E'
_journal_page_first m997
_journal_page_last m998
_journal_paper_doi 10.1107/S160053680601213X
_journal_volume 62
_journal_year 2006
_chemical_formula_iupac '[Er2 (C4 H4 O4) (C8 H4 O4)2]'
_chemical_formula_moiety 'C20 H12 Er2 O12'
_chemical_formula_sum 'C20 H12 Er2 O12'
_chemical_formula_weight 778.83
_chemical_name_systematic
;
Poly[di-\m~4~-1,4-benzenedicarboxylato-\m~6~-succinato-dierbium(III)]
;
_space_group_IT_number 61
_symmetry_cell_setting orthorhombic
_symmetry_space_group_name_Hall '-P 2ac 2ab'
_symmetry_space_group_name_H-M 'P b c a'
_atom_sites_solution_hydrogens geom
_atom_sites_solution_primary direct
_atom_sites_solution_secondary difmap
_audit_creation_method SHELXL-97
_cell_angle_alpha 90.00
_cell_angle_beta 90.00
_cell_angle_gamma 90.00
_cell_formula_units_Z 4
_cell_length_a 13.7859(2)
_cell_length_b 6.76320(10)
_cell_length_c 21.6642(3)
_cell_measurement_reflns_used 155
_cell_measurement_temperature 295(2)
_cell_measurement_theta_max 25.2
_cell_measurement_theta_min 2.4
_cell_volume 2019.90(5)
_computing_cell_refinement 'SAINT (Bruker, 1998)'
_computing_data_collection 'SMART (Bruker, 1998)'
_computing_data_reduction SAINT
_computing_molecular_graphics 'SHELXTL (Bruker, 1998)'
_computing_publication_material SHELXTL
_computing_structure_refinement 'SHELXL97 (Sheldrick, 1997)'
_computing_structure_solution 'SHELXS97 (Sheldrick, 1997)'
_diffrn_ambient_temperature 295(2)
_diffrn_measured_fraction_theta_full 0.997
_diffrn_measured_fraction_theta_max 0.997
_diffrn_measurement_device_type 'Bruker SMART CCD area-detector'
_diffrn_measurement_method '\f and \w'
_diffrn_radiation_monochromator graphite
_diffrn_radiation_source 'fine-focus sealed tube'
_diffrn_radiation_type MoK\a
_diffrn_radiation_wavelength 0.71073
_diffrn_reflns_av_R_equivalents 0.0209
_diffrn_reflns_av_sigmaI/netI 0.0171
_diffrn_reflns_limit_h_max 16
_diffrn_reflns_limit_h_min -18
_diffrn_reflns_limit_k_max 8
_diffrn_reflns_limit_k_min -7
_diffrn_reflns_limit_l_max 19
_diffrn_reflns_limit_l_min -28
_diffrn_reflns_number 11606
_diffrn_reflns_theta_full 27.96
_diffrn_reflns_theta_max 27.96
_diffrn_reflns_theta_min 1.88
_diffrn_standards_decay_% 0
_diffrn_standards_interval_count 0
_diffrn_standards_interval_time 0
_diffrn_standards_number 0
_exptl_absorpt_coefficient_mu 8.323
_exptl_absorpt_correction_T_max 0.518
_exptl_absorpt_correction_T_min 0.244
_exptl_absorpt_correction_type multi-scan
_exptl_absorpt_process_details '(SADABS; Sheldrick, 1996)'
_exptl_crystal_colour orange
_exptl_crystal_density_diffrn 2.561
_exptl_crystal_density_method 'not measured'
_exptl_crystal_description column
_exptl_crystal_F_000 1456
_exptl_crystal_size_max 0.21
_exptl_crystal_size_mid 0.14
_exptl_crystal_size_min 0.08
_refine_diff_density_max 0.452
_refine_diff_density_min -0.683
_refine_ls_extinction_coef 0.00119(6)
_refine_ls_extinction_expression Fc^*^=kFc[1+0.001xFc^2^\l^3^/sin(2\q)]^-1/4^
_refine_ls_extinction_method SHELXL97
_refine_ls_goodness_of_fit_ref 1.038
_refine_ls_hydrogen_treatment constr
_refine_ls_matrix_type full
_refine_ls_number_parameters 155
_refine_ls_number_reflns 2419
_refine_ls_number_restraints 0
_refine_ls_restrained_S_all 1.038
_refine_ls_R_factor_all 0.0201
_refine_ls_R_factor_gt 0.0162
_refine_ls_shift/su_max 0.002
_refine_ls_shift/su_mean 0.000
_refine_ls_structure_factor_coef Fsqd
_refine_ls_weighting_details 'calc w=1/[\s^2^(Fo^2^)+(0.0253P)^2^+1.5821P] where P = (Fo^2^+2Fc^2^)/3'
_refine_ls_weighting_scheme calc
_refine_ls_wR_factor_gt 0.0439
_refine_ls_wR_factor_ref 0.0451
_reflns_number_gt 2127
_reflns_number_total 2419
_reflns_threshold_expression I>2\s(I)
_cod_data_source_file jh2011.cif
_cod_data_source_block I
_cod_database_code 2208925
_cod_database_fobs_code 2208925

loop_
_symmetry_equiv_pos_as_xyz
'x, y, z'
'-x+1/2, -y, z+1/2'
'-x, y+1/2, -z+1/2'
'x+1/2, -y+1/2, -z'
'-x, -y, -z'
'x-1/2, y, -z-1/2'
'x, -y-1/2, z-1/2'
'-x-1/2, y-1/2, z'

loop_
_atom_site_type_symbol
_atom_site_label
_atom_site_fract_x
_atom_site_fract_y
_atom_site_fract_z
_atom_site_U_iso_or_equiv
_atom_site_adp_type
_atom_site_calc_flag
_atom_site_refinement_flags
_atom_site_occupancy
Er Er 0.830520(8) 1.015000(17) 0.445212(5) 0.01256(6) Uani d . 1
O O1 0.86275(16) 1.0358(3) 0.54788(8) 0.0194(4) Uani d . 1
O O2 1.01196(13) 0.9293(3) 0.56719(8) 0.0197(4) Uani d . 1
C C1 0.92634(19) 0.9671(4) 0.58343(12) 0.0146(5) Uani d . 1
C C2 0.89883(19) 0.9265(4) 0.64930(11) 0.0175(5) Uani d . 1
C C3 0.8056(2) 0.9692(4) 0.66998(14) 0.0238(6) Uani d . 1
H H3A 0.7603 1.0227 0.6429 0.029 Uiso calc R 1
C C4 0.7801(2) 0.9326(4) 0.73052(12) 0.0248(6) Uani d . 1
H H4A 0.7177 0.9619 0.7441 0.030 Uiso calc R 1
C C5 0.84712(19) 0.8521(4) 0.77131(12) 0.0200(6) Uani d . 1
C C6 0.81860(19) 0.8050(4) 0.83672(12) 0.0207(6) Uani d . 1
C C7 0.9399(2) 0.8077(4) 0.75041(12) 0.0256(6) Uani d . 1
H H7A 0.9850 0.7525 0.7773 0.031 Uiso calc R 1
C C8 0.9657(2) 0.8450(5) 0.69003(12) 0.0253(6) Uani d . 1
H H8A 1.0280 0.8154 0.6765 0.030 Uiso calc R 1
O O3 0.73868(14) 0.8698(3) 0.85617(8) 0.0248(4) Uani d . 1
O O4 0.87608(14) 0.7007(3) 0.86795(9) 0.0270(5) Uani d . 1
O O5 0.66753(12) 0.8681(3) 0.45260(9) 0.0221(4) Uani d . 1
O O6 0.67687(13) 1.1735(3) 0.48322(9) 0.0208(4) Uani d . 1
C C9 0.6258(2) 1.0257(4) 0.46860(16) 0.0244(6) Uani d . 1
C C10 0.5158(2) 1.0395(5) 0.46877(16) 0.0319(7) Uani d . 1
H H10A 0.4950 1.1755 0.4636 0.038 Uiso calc R 1
H H10B 0.4884 0.9605 0.4357 0.038 Uiso calc R 1

loop_
_atom_site_aniso_label
_atom_site_aniso_U_11
_atom_site_aniso_U_22
_atom_site_aniso_U_33
_atom_site_aniso_U_12
_atom_site_aniso_U_13
_atom_site_aniso_U_23
Er 0.01203(8) 0.01574(8) 0.00990(8) -0.00038(4) -0.00006(4) -0.00142(4)
O1 0.0196(11) 0.0270(11) 0.0117(10) 0.0020(8) -0.0003(7) 0.0007(7)
O2 0.0154(9) 0.0297(10) 0.0141(9) -0.0022(8) 0.0027(7) 0.0020(8)
C1 0.0173(13) 0.0157(12) 0.0108(13) -0.0028(9) 0.0012(10) -0.0016(9)
C2 0.0200(13) 0.0220(13) 0.0104(12) 0.0000(10) 0.0026(10) 0.0031(10)
C3 0.0226(14) 0.0317(16) 0.0170(15) 0.0062(11) 0.0034(12) 0.0062(12)
C4 0.0206(15) 0.0342(16) 0.0196(14) 0.0063(12) 0.0090(11) 0.0023(13)
C5 0.0271(14) 0.0210(13) 0.0119(12) 0.0015(11) 0.0052(11) 0.0022(10)
C6 0.0272(15) 0.0215(13) 0.0134(13) -0.0035(10) 0.0049(11) 0.0008(11)
C7 0.0250(15) 0.0358(17) 0.0160(13) 0.0047(12) 0.0015(11) 0.0085(12)
C8 0.0204(14) 0.0386(17) 0.0170(14) 0.0055(12) 0.0056(11) 0.0070(12)
O3 0.0255(11) 0.0354(12) 0.0136(9) 0.0005(9) 0.0059(8) -0.0002(8)
O4 0.0308(11) 0.0298(11) 0.0204(10) 0.0030(9) 0.0054(9) 0.0094(9)
O5 0.0152(10) 0.0180(10) 0.0333(12) 0.0011(7) 0.0066(8) -0.0022(8)
O6 0.0201(10) 0.0179(10) 0.0243(11) -0.0016(7) 0.0015(8) -0.0014(8)
C9 0.0198(15) 0.0191(14) 0.0343(18) -0.0015(10) 0.0092(13) -0.0028(12)
C10 0.037(2) 0.0258(16) 0.0329(19) 0.0035(13) 0.0009(15) 0.0016(14)

loop_
_atom_type_symbol
_atom_type_description
_atom_type_scat_dispersion_real
_atom_type_scat_dispersion_imag
_atom_type_scat_source
C C 0.0033 0.0016 'International Tables Vol C Tables 4.2.6.8 and 6.1.1.4'
H H 0.0000 0.0000 'International Tables Vol C Tables 4.2.6.8 and 6.1.1.4'
O O 0.0106 0.0060 'International Tables Vol C Tables 4.2.6.8 and 6.1.1.4'
Er Er -0.2586 4.9576 'International Tables Vol C Tables 4.2.6.8 and 6.1.1.4'

loop_
_geom_angle_atom_site_label_1
_geom_angle_atom_site_label_2
_geom_angle_atom_site_label_3
_geom_angle_site_symmetry_1
_geom_angle_site_symmetry_3
_geom_angle
O2 Er O1 5_776 . 85.23(7)
O2 Er O3 5_776 2_674 104.36(7)
O1 Er O3 . 2_674 152.30(7)
O2 Er O4 5_776 7_575 75.71(7)
O1 Er O4 . 7_575 134.09(7)
O3 Er O4 2_674 7_575 73.58(8)
O2 Er O5 5_776 8_765 80.09(7)
O1 Er O5 . 8_765 82.57(7)
O3 Er O5 2_674 8_765 73.82(7)
O4 Er O5 7_575 8_765 132.55(7)
O2 Er O6 5_776 8_755 103.93(7)
O1 Er O6 . 8_755 74.80(7)
O3 Er O6 2_674 8_755 125.86(7)
O4 Er O6 7_575 8_755 70.09(7)
O5 Er O6 8_765 8_755 156.49(6)
O2 Er O5 5_776 . 165.67(7)
O1 Er O5 . . 98.03(7)
O3 Er O5 2_674 . 79.15(7)
O4 Er O5 7_575 . 92.31(7)
O5 Er O5 8_765 . 114.12(5)
O6 Er O5 8_755 . 63.93(6)
O2 Er O6 5_776 . 142.36(7)
O1 Er O6 . . 79.50(7)
O3 Er O6 2_674 . 77.26(7)
O4 Er O6 7_575 . 137.47(7)
O5 Er O6 8_765 . 64.02(6)
O6 Er O6 8_755 . 104.87(6)
O5 Er O6 . . 51.80(6)
O2 Er C9 5_776 . 168.38(8)
O1 Er C9 . . 91.02(9)
O3 Er C9 2_674 . 74.35(8)
O4 Er C9 7_575 . 114.32(8)
O5 Er C9 8_765 . 88.52(7)
O6 Er C9 8_755 . 85.62(7)
O5 Er C9 . . 25.93(7)
O6 Er C9 . . 26.09(7)
C1 O1 Er . . 135.55(18)
C1 O2 Er . 5_776 156.53(18)
O1 C1 O2 . . 124.0(2)
O1 C1 C2 . . 118.3(2)
O2 C1 C2 . . 117.8(2)
C8 C2 C3 . . 119.4(2)
C8 C2 C1 . . 120.6(2)
C3 C2 C1 . . 120.1(2)
C4 C3 C2 . . 120.3(3)
C4 C3 H3A . . 119.9
C2 C3 H3A . . 119.9
C3 C4 C5 . . 120.3(3)
C3 C4 H4A . . 119.8
C5 C4 H4A . . 119.8
C4 C5 C7 . . 119.3(2)
C4 C5 C6 . . 120.5(2)
C7 C5 C6 . . 120.1(2)
O3 C6 O4 . . 124.5(2)
O3 C6 C5 . . 118.1(2)
O4 C6 C5 . . 117.4(2)
C8 C7 C5 . . 120.4(3)
C8 C7 H7A . . 119.8
C5 C7 H7A . . 119.8
C7 C8 C2 . . 120.3(3)
C7 C8 H8A . . 119.9
C2 C8 H8A . . 119.9
C6 O3 Er . 2_675 139.97(17)
C6 O4 Er . 7_576 124.96(17)
C9 O5 Er . 8_755 150.21(18)
C9 O5 Er . . 95.32(17)
Er O5 Er 8_755 . 112.84(7)
C9 O6 Er . 8_765 129.64(19)
C9 O6 Er . . 92.84(16)
Er O6 Er 8_765 . 109.06(7)
O5 C9 O6 . . 119.0(3)
O5 C9 C10 . . 120.5(3)
O6 C9 C10 . . 120.4(3)
O5 C9 Er . . 58.75(14)
O6 C9 Er . . 61.06(14)
C10 C9 Er . . 169.8(2)
C10 C10 C9 5_676 . 105.5(3)
C10 C10 H10A 5_676 . 110.6
C9 C10 H10A . . 110.6
C10 C10 H10B 5_676 . 110.6
C9 C10 H10B . . 110.6
H10A C10 H10B . . 108.8

loop_
_geom_bond_atom_site_label_1
_geom_bond_atom_site_label_2
_geom_bond_site_symmetry_2
_geom_bond_distance
_geom_bond_publ_flag
Er O1 . 2.2724(18) yes
Er O2 5_776 2.2203(18) yes
Er O3 2_674 2.2888(17) yes
Er O4 7_575 2.3077(18) yes
Er O5 . 2.4622(18) yes
Er O5 8_765 2.393(2) yes
Er O6 . 2.5127(18) yes
Er O6 8_755 2.4541(19) yes
O1 C1 . 1.256(3) ?
O2 C1 . 1.258(3) ?
C1 C2 . 1.502(3) ?
C2 C8 . 1.390(4) ?
C2 C3 . 1.391(4) ?
C3 C4 . 1.381(4) ?
C3 H3A . 0.9300 ?
C4 C5 . 1.390(4) ?
C4 H4A . 0.9300 ?
C5 C7 . 1.390(4) ?
C5 C6 . 1.505(4) ?
C6 O3 . 1.258(3) ?
C6 O4 . 1.258(3) ?
C7 C8 . 1.379(4) ?
C7 H7A . 0.9300 ?
C8 H8A . 0.9300 ?
O5 C9 . 1.260(3) ?
O6 C9 . 1.263(3) ?
C9 C10 . 1.520(4) ?
C10 C10 5_676 1.518(7) ?
C10 H10A . 0.9700 ?
C10 H10B . 0.9700 ?
